data_4514061
loop_
_publ_author_name
'Kalvet, Indrek'
'Guo, Qianqian'
'Tizzard, Graham J.'
'Schoenebeck, Franziska'

_publ_section_title
;
 When Weaker Can Be Tougher: The Role of Oxidation State (I) in P- vs
 N-Ligand-Derived Ni-Catalyzed Trifluoromethylthiolation of Aryl Halides.
;
_journal_issue 3
_journal_name_full 'ACS catalysis'
_journal_page_first 2126
_journal_page_last 2132
_journal_paper_doi 10.1021/acscatal.6b03344
_journal_volume 7
_journal_year 2017
_chemical_formula_moiety 'C68 H56 Fe2 I2 Ni2 P4, C4 H8 O'
_chemical_formula_sum 'C72 H64 Fe2 I2 Ni2 O P4'
_chemical_formula_weight 1552.03
_space_group_crystal_system monoclinic
_space_group_IT_number 15
_space_group_name_Hall '-C 2yc'
_space_group_name_H-M_alt 'C 1 2/c 1'
_symmetry_space_group_name_Hall '-C 2yc'
_symmetry_space_group_name_H-M 'C 1 2/c 1'
_atom_sites_solution_hydrogens geom
_audit_creation_date 2016-02-10
_audit_creation_method
;
Olex2 1.2-alpha
(compiled 2016.01.25 svn.r3250 for OlexSys, GUI svn.r5148)
;
_cell_angle_alpha 90
_cell_angle_beta 90.394(2)
_cell_angle_gamma 90
_cell_formula_units_Z 4
_cell_length_a 23.6771(5)
_cell_length_b 13.9547(3)
_cell_length_c 19.1841(4)
_cell_measurement_reflns_used 20328
_cell_measurement_temperature 100(2)
_cell_measurement_theta_max 29.4680
_cell_measurement_theta_min 1.9890
_cell_volume 6338.4(2)
_computing_cell_refinement 'CrysAlisPro 1.171.38.41 (Rigaku OD, 2015)'
_computing_data_collection 'CrystalClear-SM Expert 3.1 b27 (Rigaku, 2013)'
_computing_data_reduction 'CrysAlisPro 1.171.38.41 (Rigaku OD, 2015)'
_computing_molecular_graphics 'Olex2 (Dolomanov et al., 2009)'
_computing_publication_material 'Olex2 (Dolomanov et al., 2009)'
_computing_structure_refinement 'ShelXL (Sheldrick, 2015)'
_computing_structure_solution 'ShelXT (Sheldrick, 2015)'
_diffrn_ambient_temperature 100(2)
_diffrn_detector 'CCD area detector'
_diffrn_detector_area_resol_mean 28.5714
_diffrn_detector_type 'Rigaku HG Saturn724+ (2x2 bin mode)'
_diffrn_measured_fraction_theta_full 0.998
_diffrn_measured_fraction_theta_max 0.998
_diffrn_measurement_details
;
List of Runs (angles in degrees, time in seconds):

  # Type    Start    End  Width  t~exp~   \w     \q     \k     \f   Frames
--------------------------------------------------------------------------
  1  \w   -106.00  74.00   1.00   20.00    --  -16.00   0.00-150.00  180
  2  \w    -88.00  20.00   1.00   20.00    --  -16.00 -54.00-180.00  108
  3  \w    -55.00  12.00   1.00   20.00    --  -16.00  72.00-120.00   67
  4  \w    -43.00  74.00   1.00   20.00    --  -16.00  72.00 -60.00  117
  5  \w    -30.00 -15.00   1.00   20.00    --  -16.00 -72.00-120.00   15
  6  \w    -68.00   0.00   1.00   20.00    --  -16.00   0.00  30.00   68
;
_diffrn_measurement_device 'four-circle \k goniometer'
_diffrn_measurement_device_type
'Rigaku FRE+ equipped with HF Varimax confocal mirrors and an AFC12 goniometer and HG Saturn 724+ detector'
_diffrn_measurement_method 'profile data from \w-scans'
_diffrn_measurement_specimen_support 'MiTeGen MicroLoop'
_diffrn_orient_matrix_type 'CrysAlisPro convention (1999,Acta A55,543-557)'
_diffrn_orient_matrix_UB_11 0.0294565000
_diffrn_orient_matrix_UB_12 -0.0092328000
_diffrn_orient_matrix_UB_13 -0.0001439000
_diffrn_orient_matrix_UB_21 -0.0007795000
_diffrn_orient_matrix_UB_22 -0.0040101000
_diffrn_orient_matrix_UB_23 -0.0368414000
_diffrn_orient_matrix_UB_31 0.0054059000
_diffrn_orient_matrix_UB_32 0.0498277000
_diffrn_orient_matrix_UB_33 -0.0030742000
_diffrn_radiation_collimation 0.2
_diffrn_radiation_monochromator 'Confocal mirrors, HF Varimax'
_diffrn_radiation_probe x-ray
_diffrn_radiation_type MoK\a
_diffrn_radiation_wavelength 0.71075
_diffrn_reflns_av_R_equivalents 0.0599
_diffrn_reflns_av_unetI/netI 0.0486
_diffrn_reflns_Laue_measured_fraction_full 0.998
_diffrn_reflns_Laue_measured_fraction_max 0.998
_diffrn_reflns_limit_h_max 30
_diffrn_reflns_limit_h_min -30
_diffrn_reflns_limit_k_max 18
_diffrn_reflns_limit_k_min -18
_diffrn_reflns_limit_l_max 24
_diffrn_reflns_limit_l_min -24
_diffrn_reflns_number 41356
_diffrn_reflns_point_group_measured_fraction_full 0.998
_diffrn_reflns_point_group_measured_fraction_max 0.998
_diffrn_reflns_theta_full 27.483
_diffrn_reflns_theta_max 27.483
_diffrn_reflns_theta_min 2.123
_diffrn_source 'Rotating Anode'
_diffrn_source_current 55.0
_diffrn_source_power 2.475
_diffrn_source_target Mo
_diffrn_source_type 'Rigaku FRE+'
_diffrn_source_voltage 45.0
_exptl_absorpt_coefficient_mu 2.153
_exptl_absorpt_correction_T_max 1.00000
_exptl_absorpt_correction_T_min 0.92789
_exptl_absorpt_correction_type multi-scan
_exptl_absorpt_process_details
'CrysAlisPro 1.171.38.41 (Rigaku Oxford Diffraction, 2015) Empirical absorption correction using spherical harmonics, implemented in SCALE3 ABSPACK scaling algorithm.'
_exptl_crystal_colour orange
_exptl_crystal_colour_primary orange
_exptl_crystal_density_diffrn 1.626
_exptl_crystal_description block
_exptl_crystal_F_000 3112
_exptl_crystal_recrystallization_method 'The material was recrystallised from THF by vapour diffusion with hexane'
_exptl_crystal_size_max 0.06
_exptl_crystal_size_mid 0.05
_exptl_crystal_size_min 0.04
_refine_diff_density_max 1.098
_refine_diff_density_min -0.435
_refine_diff_density_rms 0.112
_refine_ls_extinction_method none
_refine_ls_goodness_of_fit_ref 1.017
_refine_ls_hydrogen_treatment constr
_refine_ls_matrix_type full
_refine_ls_number_parameters 397
_refine_ls_number_reflns 7243
_refine_ls_number_restraints 30
_refine_ls_restrained_S_all 1.015
_refine_ls_R_factor_all 0.0609
_refine_ls_R_factor_gt 0.0395
_refine_ls_shift/su_max 0.002
_refine_ls_shift/su_mean 0.000
_refine_ls_structure_factor_coef Fsqd
_refine_ls_weighting_details 'w=1/[\s^2^(Fo^2^)+(0.0346P)^2^+12.7976P] where P=(Fo^2^+2Fc^2^)/3'
_refine_ls_weighting_scheme calc
_refine_ls_wR_factor_gt 0.0735
_refine_ls_wR_factor_ref 0.0798
_reflns_Friedel_coverage 0.000
_reflns_number_gt 5648
_reflns_number_total 7243
_reflns_threshold_expression 'I > 2\s(I)'
_cod_data_source_file cs6b03344_si_004.cif
_cod_data_source_block 2016gjt0002za
_cod_depositor_comments 'Adding full bibliography for 4514030--4514061.cif.'
_cod_database_code 4514061
_chemical_oxdiff_formula 'C34 H28 Fe I Ni P2'
_shelx_space_group_comment
;
The symmetry employed for this shelxl refinement is uniquely defined
by the following loop, which should always be used as a source of
symmetry information in preference to the above space-group names.
They are only intended as comments.
;
_reflns_odcompleteness_completeness 99.71
_reflns_odcompleteness_iscentric 1
_reflns_odcompleteness_theta 27.42
_olex2_refinement_description
;
1. Fixed Uiso
 At 1.2 times of:
  All C(H) groups, All C(H,H) groups
2. Restrained distances
3. Uiso/Uaniso restraints and constraints
: within 2A with sigma of 0.04 and sigma for terminal atoms of 0.08
: within 2A with sigma of 0.04 and sigma for terminal atoms of 0.08
4. Rigid body (RIGU) restrains
 O101_1, C101_1, C102_1, C104_1, C103_1
 with sigma for 1-2 distances of 0.004 and sigma for 1-3 distances of 0.004
5. Others
 Fixed Sof: O101(0.5) C104(0.5) H10A(0.5) H10B(0.5) C103(0.5) H10C(0.5)
 H10D(0.5) C102(0.5) H10E(0.5) H10F(0.5) C101(0.5) H10G(0.5) H10H(0.5)
6.a Secondary CH2 refined with riding coordinates:
 C104(H10A,H10B), C103(H10C,H10D), C102(H10E,H10F), C101(H10G,H10H)
6.b Aromatic/amide H refined with riding coordinates:
 C2(H2), C3(H3), C4(H4), C5(H5), C7(H7), C8(H8), C9(H9), C10(H10), C12(H12),
 C13(H13), C14(H14), C15(H15), C16(H16), C18(H18), C19(H19), C20(H20), C21(H21),
  C22(H22), C24(H24), C25(H25), C26(H26), C27(H27), C28(H28), C30(H30),
 C31(H31), C32(H32), C33(H33), C34(H34)
;
_shelx_shelxl_version_number 2014/7
_olex2_date_sample_data_collection 2016-02-08
_olex2_date_sample_submission 2016-02-03
_olex2_diffrn_ambient_temperature_device 'Oxford Cryosystems'
_olex2_exptl_crystal_mounting_method 'The crystal was mounted on a MITIGEN holder in perfluoroether oil'
_olex2_submission_original_sample_id IK_N643(THF/Hex)
_olex2_submission_special_instructions 'No special instructions were received'
_oxdiff_exptl_absorpt_empirical_details
;
Empirical correction (ABSPACK) includes:
- Absorption correction using spherical harmonics
- Frame scaling
- Detector area scaling
;
_oxdiff_exptl_absorpt_empirical_full_max 1.245
_oxdiff_exptl_absorpt_empirical_full_min 0.899

loop_
_space_group_symop_operation_xyz
'x, y, z'
'-x, y, -z+1/2'
'x+1/2, y+1/2, z'
'-x+1/2, y+1/2, -z+1/2'
'-x, -y, -z'
'x, -y, z-1/2'
'-x+1/2, -y+1/2, -z'
'x+1/2, -y+1/2, z-1/2'

loop_
_atom_site_label
_atom_site_type_symbol
_atom_site_fract_x
_atom_site_fract_y
_atom_site_fract_z
_atom_site_U_iso_or_equiv
_atom_site_adp_type
_atom_site_occupancy
_atom_site_site_symmetry_order
_atom_site_calc_flag
_atom_site_refinement_flags_posn
_atom_site_refinement_flags_adp
_atom_site_refinement_flags_occupancy
_atom_site_disorder_assembly
_atom_site_disorder_group
I1 I 0.76343(2) 0.30127(2) 0.40660(2) 0.01990(7) Uani 1 1 d . . . . .
Ni1 Ni 0.74322(2) 0.36764(3) 0.53216(2) 0.01553(10) Uani 1 1 d . . . . .
Fe1 Fe 0.76138(2) 0.57901(3) 0.68358(2) 0.01528(11) Uani 1 1 d . . . . .
P1 P 0.82387(4) 0.42158(6) 0.57470(4) 0.01564(18) Uani 1 1 d . . . . .
P2 P 0.68176(4) 0.48563(6) 0.54970(4) 0.01476(18) Uani 1 1 d . . . . .
C1 C 0.81823(14) 0.4767(2) 0.65902(17) 0.0178(7) Uani 1 1 d . . . . .
C2 C 0.78069(14) 0.4426(2) 0.71230(17) 0.0190(7) Uani 1 1 d . . . . .
H2 H 0.7565 0.3885 0.7088 0.023 Uiso 1 1 calc R . . . .
C3 C 0.78603(15) 0.5037(3) 0.77087(18) 0.0225(8) Uani 1 1 d . . . . .
H3 H 0.7659 0.4978 0.8133 0.027 Uiso 1 1 calc R . . . .
C4 C 0.82641(15) 0.5750(3) 0.75552(18) 0.0229(8) Uani 1 1 d . . . . .
H4 H 0.8381 0.6253 0.7857 0.027 Uiso 1 1 calc R . . . .
C5 C 0.84646(14) 0.5584(2) 0.68722(18) 0.0185(7) Uani 1 1 d . . . . .
H5 H 0.8742 0.5956 0.6640 0.022 Uiso 1 1 calc R . . . .
C6 C 0.69938(14) 0.5824(2) 0.60963(16) 0.0148(7) Uani 1 1 d . . . . .
C7 C 0.74022(14) 0.6569(2) 0.59802(18) 0.0177(7) Uani 1 1 d . . . . .
H7 H 0.7628 0.6643 0.5576 0.021 Uiso 1 1 calc R . . . .
C8 C 0.74095(15) 0.7171(2) 0.65724(18) 0.0204(8) Uani 1 1 d . . . . .
H8 H 0.7640 0.7723 0.6632 0.025 Uiso 1 1 calc R . . . .
C9 C 0.70163(14) 0.6814(2) 0.70626(19) 0.0202(8) Uani 1 1 d . . . . .
H9 H 0.6940 0.7078 0.7509 0.024 Uiso 1 1 calc R . . . .
C10 C 0.67564(14) 0.5990(2) 0.67661(17) 0.0175(7) Uani 1 1 d . . . . .
H10 H 0.6472 0.5613 0.6979 0.021 Uiso 1 1 calc R . . . .
C11 C 0.87898(14) 0.3319(2) 0.5907(2) 0.0205(8) Uani 1 1 d . . . . .
C12 C 0.89590(16) 0.3078(3) 0.6576(2) 0.0284(9) Uani 1 1 d . . . . .
H12 H 0.8791 0.3387 0.6964 0.034 Uiso 1 1 calc R . . . .
C13 C 0.93744(17) 0.2386(3) 0.6685(3) 0.0400(11) Uani 1 1 d . . . . .
H13 H 0.9486 0.2219 0.7146 0.048 Uiso 1 1 calc R . . . .
C14 C 0.96242(17) 0.1943(3) 0.6119(3) 0.0458(13) Uani 1 1 d . . . . .
H14 H 0.9913 0.1480 0.6191 0.055 Uiso 1 1 calc R . . . .
C15 C 0.94534(18) 0.2175(3) 0.5452(3) 0.0411(11) Uani 1 1 d . . . . .
H15 H 0.9623 0.1866 0.5065 0.049 Uiso 1 1 calc R . . . .
C16 C 0.90361(16) 0.2857(3) 0.5339(2) 0.0307(9) Uani 1 1 d . . . . .
H16 H 0.8918 0.3009 0.4878 0.037 Uiso 1 1 calc R . . . .
C17 C 0.86165(14) 0.5089(2) 0.52149(17) 0.0179(7) Uani 1 1 d . . . . .
C18 C 0.91838(14) 0.5312(3) 0.53289(19) 0.0218(8) Uani 1 1 d . . . . .
H18 H 0.9382 0.5019 0.5704 0.026 Uiso 1 1 calc R . . . .
C19 C 0.94604(16) 0.5954(3) 0.4905(2) 0.0285(9) Uani 1 1 d . . . . .
H19 H 0.9846 0.6105 0.4990 0.034 Uiso 1 1 calc R . . . .
C20 C 0.91717(17) 0.6379(3) 0.4349(2) 0.0288(9) Uani 1 1 d . . . . .
H20 H 0.9360 0.6824 0.4057 0.035 Uiso 1 1 calc R . . . .
C21 C 0.86150(16) 0.6157(3) 0.42226(19) 0.0246(8) Uani 1 1 d . . . . .
H21 H 0.8421 0.6445 0.3842 0.030 Uiso 1 1 calc R . . . .
C22 C 0.83370(15) 0.5513(2) 0.46495(18) 0.0215(8) Uani 1 1 d . . . . .
H22 H 0.7953 0.5359 0.4557 0.026 Uiso 1 1 calc R . . . .
C23 C 0.61525(14) 0.4444(2) 0.58855(17) 0.0165(7) Uani 1 1 d . . . . .
C24 C 0.56248(14) 0.4827(2) 0.57226(18) 0.0207(8) Uani 1 1 d . . . . .
H24 H 0.5595 0.5332 0.5392 0.025 Uiso 1 1 calc R . . . .
C25 C 0.51442(15) 0.4478(3) 0.60396(19) 0.0256(8) Uani 1 1 d . . . . .
H25 H 0.4786 0.4741 0.5923 0.031 Uiso 1 1 calc R . . . .
C26 C 0.51829(15) 0.3744(3) 0.65271(19) 0.0250(8) Uani 1 1 d . . . . .
H26 H 0.4852 0.3506 0.6744 0.030 Uiso 1 1 calc R . . . .
C27 C 0.57028(15) 0.3364(3) 0.66952(19) 0.0234(8) Uani 1 1 d . . . . .
H27 H 0.5731 0.2867 0.7032 0.028 Uiso 1 1 calc R . . . .
C28 C 0.61864(15) 0.3705(2) 0.63729(18) 0.0196(7) Uani 1 1 d . . . . .
H28 H 0.6543 0.3432 0.6485 0.023 Uiso 1 1 calc R . . . .
C29 C 0.65792(14) 0.5548(2) 0.47362(17) 0.0175(7) Uani 1 1 d . . . . .
C30 C 0.64234(16) 0.6509(2) 0.4784(2) 0.0239(8) Uani 1 1 d . . . . .
H30 H 0.6422 0.6815 0.5226 0.029 Uiso 1 1 calc R . . . .
C31 C 0.62702(16) 0.7026(3) 0.4195(2) 0.0286(9) Uani 1 1 d . . . . .
H31 H 0.6162 0.7679 0.4235 0.034 Uiso 1 1 calc R . . . .
C32 C 0.62756(16) 0.6590(3) 0.3551(2) 0.0293(9) Uani 1 1 d . . . . .
H32 H 0.6186 0.6949 0.3144 0.035 Uiso 1 1 calc R . . . .
C33 C 0.64106(16) 0.5636(3) 0.34970(19) 0.0329(10) Uani 1 1 d . . . . .
H33 H 0.6399 0.5333 0.3054 0.039 Uiso 1 1 calc R . . . .
C34 C 0.65639(15) 0.5107(3) 0.40836(19) 0.0264(9) Uani 1 1 d . . . . .
H34 H 0.6658 0.4448 0.4040 0.032 Uiso 1 1 calc R . . . .
O101_1 O 0.5164(3) 0.1488(4) 0.7583(4) 0.048(2) Uani 0.5 1 d . U P A -1
C104_1 C 0.4869(16) 0.091(2) 0.8096(16) 0.035(4) Uani 0.5 1 d . U P A -1
H10A_1 H 0.4464 0.1085 0.8116 0.042 Uiso 0.5 1 calc R . P A -1
H10B_1 H 0.5039 0.0987 0.8566 0.042 Uiso 0.5 1 calc R . P A -1
C103_1 C 0.4947(6) -0.0106(11) 0.7824(13) 0.035(3) Uani 0.5 1 d . U P A -1
H10C_1 H 0.5180 -0.0477 0.8159 0.043 Uiso 0.5 1 calc R . P A -1
H10D_1 H 0.4574 -0.0424 0.7783 0.043 Uiso 0.5 1 calc R . P A -1
C102_1 C 0.5225(6) -0.0095(12) 0.7136(13) 0.032(3) Uani 0.5 1 d . U P A -1
H10E_1 H 0.5023 -0.0500 0.6792 0.039 Uiso 0.5 1 calc R . P A -1
H10F_1 H 0.5625 -0.0295 0.7167 0.039 Uiso 0.5 1 calc R . P A -1
C101_1 C 0.5165(17) 0.097(2) 0.6970(16) 0.040(5) Uani 0.5 1 d . U P A -1
H10G_1 H 0.5483 0.1184 0.6675 0.048 Uiso 0.5 1 calc R . P A -1
H10H_1 H 0.4808 0.1087 0.6711 0.048 Uiso 0.5 1 calc R . P A -1

loop_
_atom_site_aniso_label
_atom_site_aniso_U_11
_atom_site_aniso_U_22
_atom_site_aniso_U_33
_atom_site_aniso_U_23
_atom_site_aniso_U_13
_atom_site_aniso_U_12
I1 0.02812(13) 0.01554(12) 0.01611(11) 0.00087(9) 0.00410(9) 0.00173(10)
C104_1 0.034(9) 0.036(6) 0.035(5) 0.015(4) -0.001(5) 0.017(5)
O101_1 0.071(7) 0.037(3) 0.038(4) 0.003(3) 0.006(4) -0.014(3)
C102_1 0.010(7) 0.042(5) 0.045(5) 0.002(4) 0.008(6) -0.005(4)
C103_1 0.026(10) 0.035(5) 0.045(5) 0.008(4) 0.014(7) 0.011(5)
C101_1 0.043(12) 0.041(6) 0.037(6) 0.004(5) 0.000(5) -0.007(5)
Ni1 0.0135(2) 0.0155(2) 0.0176(2) -0.00136(17) 0.00084(17) -0.00008(17)
Fe1 0.0124(2) 0.0175(3) 0.0159(2) -0.00202(19) 0.00024(19) 0.00182(19)
P1 0.0126(4) 0.0171(5) 0.0172(4) -0.0017(3) 0.0011(3) 0.0014(3)
P2 0.0136(4) 0.0152(4) 0.0155(4) -0.0008(3) 0.0011(3) -0.0002(3)
C1 0.0148(17) 0.0207(18) 0.0178(17) -0.0009(14) -0.0013(14) 0.0028(14)
C2 0.0151(17) 0.0222(19) 0.0196(17) 0.0045(14) -0.0014(14) 0.0042(15)
C3 0.0198(19) 0.030(2) 0.0179(17) 0.0007(15) 0.0001(15) 0.0057(16)
C4 0.0153(18) 0.033(2) 0.0201(18) -0.0057(15) -0.0057(15) 0.0054(16)
C5 0.0114(16) 0.0223(19) 0.0217(18) -0.0025(14) -0.0001(14) 0.0009(14)
C6 0.0139(17) 0.0148(17) 0.0157(16) 0.0010(13) -0.0024(13) 0.0017(13)
C7 0.0178(18) 0.0155(17) 0.0198(17) 0.0009(14) -0.0014(14) 0.0029(14)
C8 0.0203(19) 0.0129(17) 0.0281(19) -0.0014(14) -0.0029(15) 0.0009(14)
C9 0.0156(17) 0.0199(19) 0.0250(18) -0.0058(14) -0.0016(15) 0.0079(14)
C10 0.0134(17) 0.0211(18) 0.0182(17) -0.0023(14) -0.0014(14) 0.0039(14)
C11 0.0129(17) 0.0142(17) 0.034(2) -0.0038(15) 0.0035(15) -0.0018(14)
C12 0.023(2) 0.024(2) 0.038(2) 0.0042(17) -0.0019(17) 0.0014(17)
C13 0.026(2) 0.029(2) 0.065(3) 0.014(2) -0.009(2) 0.0028(19)
C14 0.018(2) 0.021(2) 0.098(4) 0.002(2) -0.003(2) 0.0062(18)
C15 0.021(2) 0.031(2) 0.071(3) -0.019(2) 0.001(2) -0.0022(18)
C16 0.021(2) 0.025(2) 0.046(2) -0.0128(18) 0.0004(18) 0.0001(16)
C17 0.0175(17) 0.0170(17) 0.0192(17) -0.0035(14) 0.0045(14) 0.0010(14)
C18 0.0146(17) 0.025(2) 0.0263(19) 0.0005(15) 0.0014(15) -0.0013(15)
C19 0.0165(19) 0.028(2) 0.041(2) -0.0021(18) 0.0069(17) -0.0037(16)
C20 0.032(2) 0.024(2) 0.030(2) 0.0033(16) 0.0120(18) -0.0049(17)
C21 0.030(2) 0.023(2) 0.0214(19) 0.0036(15) 0.0055(16) 0.0018(16)
C22 0.0191(18) 0.0204(18) 0.0250(19) -0.0047(15) -0.0003(15) -0.0018(15)
C23 0.0139(17) 0.0176(17) 0.0180(17) -0.0058(13) 0.0030(14) -0.0003(14)
C24 0.0175(18) 0.0212(19) 0.0235(18) 0.0013(15) 0.0023(15) 0.0002(15)
C25 0.0135(18) 0.033(2) 0.030(2) 0.0003(17) -0.0025(16) 0.0034(16)
C26 0.0142(18) 0.035(2) 0.026(2) -0.0001(16) 0.0047(15) -0.0060(16)
C27 0.022(2) 0.027(2) 0.0214(18) 0.0038(15) 0.0026(15) -0.0036(16)
C28 0.0191(18) 0.0171(18) 0.0224(18) -0.0009(14) -0.0012(15) 0.0021(15)
C29 0.0127(17) 0.0236(19) 0.0163(17) 0.0020(14) 0.0013(14) -0.0018(14)
C30 0.026(2) 0.0182(19) 0.0268(19) 0.0017(15) -0.0046(16) -0.0033(16)
C31 0.027(2) 0.027(2) 0.031(2) 0.0087(17) -0.0047(17) -0.0060(17)
C32 0.020(2) 0.044(2) 0.024(2) 0.0139(17) 0.0001(16) -0.0032(18)
C33 0.022(2) 0.061(3) 0.0158(18) -0.0077(18) -0.0006(16) 0.005(2)
C34 0.0196(19) 0.038(2) 0.0219(19) -0.0084(16) -0.0013(16) 0.0080(17)

loop_
_atom_type_symbol
_atom_type_description
_atom_type_scat_dispersion_real
_atom_type_scat_dispersion_imag
_atom_type_scat_source
C C 0.0033 0.0016 'International Tables Vol C Tables 4.2.6.8 and 6.1.1.4'
H H 0.0000 0.0000 'International Tables Vol C Tables 4.2.6.8 and 6.1.1.4'
Fe Fe 0.3463 0.8444 'International Tables Vol C Tables 4.2.6.8 and 6.1.1.4'
I I -0.4742 1.8119 'International Tables Vol C Tables 4.2.6.8 and 6.1.1.4'
Ni Ni 0.3393 1.1124 'International Tables Vol C Tables 4.2.6.8 and 6.1.1.4'
O O 0.0106 0.0060 'International Tables Vol C Tables 4.2.6.8 and 6.1.1.4'
P P 0.1023 0.0942 'International Tables Vol C Tables 4.2.6.8 and 6.1.1.4'

loop_
_geom_angle_atom_site_label_1
_geom_angle_atom_site_label_2
_geom_angle_atom_site_label_3
_geom_angle
_geom_angle_site_symmetry_3
Ni1 I1 Ni1 83.969(15) 7_656
H10E_1 C102_1 H10F_1 109.7 .
C102_1 C103_1 H10D_1 109.5 .
I1 Ni1 I1 96.030(15) 7_656
H10G_1 C101_1 H10H_1 108.2 .
P1 Ni1 I1 101.20(3) 7_656
O101_1 C104_1 H10B_1 111.2 .
C103_1 C102_1 C101_1 99(2) .
O101_1 C104_1 H10A_1 111.2 .
P1 Ni1 I1 107.28(3) .
P1 Ni1 P2 104.91(4) .
P2 Ni1 I1 123.56(3) 7_656
C104_1 C103_1 H10C_1 109.5 .
P2 Ni1 I1 121.53(3) .
C101_1 C102_1 H10E_1 112.0 .
C103_1 C102_1 H10F_1 112.0 .
C103_1 C104_1 H10A_1 111.2 .
C102_1 C101_1 H10H_1 109.8 .
C101_1 C102_1 H10F_1 112.0 .
C103_1 C102_1 H10E_1 112.0 .
C102_1 C101_1 H10G_1 109.8 .
C102_1 C103_1 H10C_1 109.5 .
C102_1 C103_1 C104_1 110.6(19) .
H10A_1 C104_1 H10B_1 109.1 .
H10C_1 C103_1 H10D_1 108.1 .
O101_1 C101_1 C102_1 109(2) .
C104_1 C103_1 H10D_1 109.5 .
O101_1 C104_1 C103_1 103(2) .
O101_1 C101_1 H10G_1 109.8 .
O101_1 C101_1 H10H_1 109.8 .
C1 Fe1 C2 41.63(13) .
C1 Fe1 C3 69.10(14) .
C101_1 O101_1 C104_1 107.0(12) .
C1 Fe1 C4 68.96(14) .
C1 Fe1 C5 41.17(13) .
C1 Fe1 C6 109.43(13) .
C1 Fe1 C7 110.56(14) .
C1 Fe1 C8 139.78(14) .
C1 Fe1 C9 178.13(14) .
C1 Fe1 C10 137.84(14) .
C2 Fe1 C3 40.48(13) .
C2 Fe1 C4 68.13(14) .
C2 Fe1 C5 68.76(14) .
C2 Fe1 C6 111.76(14) .
C2 Fe1 C8 178.44(14) .
C2 Fe1 C9 138.24(14) .
C2 Fe1 C10 111.44(14) .
C3 Fe1 C4 40.10(14) .
C3 Fe1 C9 111.95(14) .
C5 Fe1 C3 67.97(14) .
C5 Fe1 C4 40.43(13) .
C5 Fe1 C8 111.92(14) .
C5 Fe1 C9 140.53(14) .
C103_1 C104_1 H10B_1 111.2 .
C5 Fe1 C10 178.20(13) .
C6 Fe1 C3 141.11(14) .
C6 Fe1 C4 177.82(14) .
C6 Fe1 C5 137.40(13) .
C6 Fe1 C8 68.77(13) .
C6 Fe1 C9 68.75(13) .
C6 Fe1 C10 40.80(13) .
C7 Fe1 C2 140.79(14) .
C7 Fe1 C3 177.44(15) .
C7 Fe1 C4 137.35(15) .
C7 Fe1 C5 110.02(14) .
C7 Fe1 C6 41.44(13) .
C7 Fe1 C8 40.54(13) .
C7 Fe1 C9 68.47(14) .
C7 Fe1 C10 68.64(14) .
C8 Fe1 C3 138.25(14) .
C8 Fe1 C4 111.40(15) .
C8 Fe1 C9 40.38(14) .
C8 Fe1 C10 67.93(14) .
C9 Fe1 C4 112.87(14) .
C10 Fe1 C3 113.41(14) .
C10 Fe1 C4 141.37(14) .
C10 Fe1 C9 40.43(13) .
C1 P1 Ni1 114.21(12) .
C1 P1 C11 101.47(16) .
C1 P1 C17 104.90(16) .
C11 P1 Ni1 116.30(11) .
C17 P1 Ni1 116.56(12) .
C17 P1 C11 101.41(16) .
C6 P2 Ni1 119.83(11) .
C6 P2 C23 99.75(15) .
C6 P2 C29 100.35(15) .
C23 P2 Ni1 113.11(11) .
C29 P2 Ni1 117.84(11) .
C29 P2 C23 103.13(15) .
P1 C1 Fe1 124.49(18) .
C2 C1 Fe1 69.66(19) .
C2 C1 P1 123.2(3) .
C5 C1 Fe1 70.00(19) .
C5 C1 P1 130.3(3) .
C5 C1 C2 106.6(3) .
Fe1 C2 H2 126.2 .
C1 C2 Fe1 68.71(19) .
C1 C2 H2 125.9 .
C3 C2 Fe1 70.7(2) .
C3 C2 C1 108.2(3) .
C3 C2 H2 125.9 .
Fe1 C3 H3 126.9 .
C2 C3 Fe1 68.80(19) .
C2 C3 H3 125.8 .
C4 C3 Fe1 70.1(2) .
C4 C3 C2 108.4(3) .
C4 C3 H3 125.8 .
Fe1 C4 H4 127.0 .
C3 C4 Fe1 69.8(2) .
C3 C4 H4 126.0 .
C3 C4 C5 108.0(3) .
C5 C4 Fe1 68.81(19) .
C5 C4 H4 126.0 .
Fe1 C5 H5 126.4 .
C1 C5 Fe1 68.83(19) .
C1 C5 H5 125.6 .
C4 C5 Fe1 70.77(19) .
C4 C5 C1 108.8(3) .
C4 C5 H5 125.6 .
P2 C6 Fe1 125.72(17) .
C7 C6 Fe1 69.04(18) .
C7 C6 P2 126.2(2) .
C10 C6 Fe1 70.26(18) .
C10 C6 P2 126.9(3) .
C10 C6 C7 107.0(3) .
Fe1 C7 H7 125.6 .
C6 C7 Fe1 69.51(18) .
C6 C7 H7 126.0 .
C8 C7 Fe1 70.50(19) .
C8 C7 C6 108.0(3) .
C8 C7 H7 126.0 .
Fe1 C8 H8 126.8 .
C7 C8 Fe1 68.97(19) .
C7 C8 H8 125.7 .
C7 C8 C9 108.7(3) .
C9 C8 Fe1 70.19(19) .
C9 C8 H8 125.7 .
Fe1 C9 H9 126.4 .
C8 C9 Fe1 69.42(19) .
C8 C9 H9 126.2 .
C8 C9 C10 107.6(3) .
C10 C9 Fe1 69.54(19) .
C10 C9 H9 126.2 .
Fe1 C10 H10 126.9 .
C6 C10 Fe1 68.94(19) .
C6 C10 H10 125.7 .
C9 C10 Fe1 70.03(19) .
C9 C10 C6 108.7(3) .
C9 C10 H10 125.7 .
C12 C11 P1 121.5(3) .
C12 C11 C16 119.4(3) .
C16 C11 P1 119.0(3) .
C11 C12 H12 119.8 .
C11 C12 C13 120.4(4) .
C13 C12 H12 119.8 .
C12 C13 H13 120.1 .
C14 C13 C12 119.8(4) .
C14 C13 H13 120.1 .
C13 C14 H14 120.0 .
C15 C14 C13 119.9(4) .
C15 C14 H14 120.0 .
C14 C15 H15 119.7 .
C14 C15 C16 120.6(4) .
C16 C15 H15 119.7 .
C11 C16 H16 120.1 .
C15 C16 C11 119.8(4) .
C15 C16 H16 120.1 .
C18 C17 P1 122.4(3) .
C18 C17 C22 118.5(3) .
C22 C17 P1 119.0(3) .
C17 C18 H18 119.5 .
C19 C18 C17 120.9(3) .
C19 C18 H18 119.5 .
C18 C19 H19 120.2 .
C18 C19 C20 119.7(4) .
C20 C19 H19 120.2 .
C19 C20 H20 119.9 .
C21 C20 C19 120.2(3) .
C21 C20 H20 119.9 .
C20 C21 H21 120.0 .
C20 C21 C22 120.1(4) .
C22 C21 H21 120.0 .
C17 C22 H22 119.7 .
C21 C22 C17 120.6(3) .
C21 C22 H22 119.7 .
C24 C23 P2 123.9(3) .
C24 C23 C28 118.8(3) .
C28 C23 P2 117.2(3) .
C23 C24 H24 119.8 .
C25 C24 C23 120.4(3) .
C25 C24 H24 119.8 .
C24 C25 H25 119.8 .
C24 C25 C26 120.4(3) .
C26 C25 H25 119.8 .
C25 C26 H26 120.1 .
C27 C26 C25 119.8(3) .
C27 C26 H26 120.1 .
C26 C27 H27 119.9 .
C26 C27 C28 120.1(3) .
C28 C27 H27 119.9 .
C23 C28 H28 119.7 .
C27 C28 C23 120.5(3) .
C27 C28 H28 119.7 .
C30 C29 P2 122.3(3) .
C30 C29 C34 118.5(3) .
C34 C29 P2 119.2(3) .
C29 C30 H30 119.5 .
C31 C30 C29 121.0(4) .
C31 C30 H30 119.5 .
C30 C31 H31 120.1 .
C32 C31 C30 119.8(4) .
C32 C31 H31 120.1 .
C31 C32 H32 120.0 .
C33 C32 C31 119.9(4) .
C33 C32 H32 120.0 .
C32 C33 H33 119.6 .
C32 C33 C34 120.9(4) .
C34 C33 H33 119.6 .
C29 C34 H34 120.1 .
C33 C34 C29 119.8(4) .
C33 C34 H34 120.1 .

loop_
_geom_bond_atom_site_label_1
_geom_bond_atom_site_label_2
_geom_bond_distance
_geom_bond_site_symmetry_2
C102_1 H10F_1 0.9900 .
C103_1 C102_1 1.479(10) .
C104_1 H10A_1 0.9900 .
C101_1 H10G_1 0.9900 .
C103_1 H10D_1 0.9900 .
C101_1 H10H_1 0.9900 .
C104_1 H10B_1 0.9900 .
C102_1 H10E_1 0.9900 .
C103_1 H10C_1 0.9900 .
O101_1 C104_1 1.46(3) .
C102_1 C101_1 1.53(4) .
C104_1 C103_1 1.52(4) .
O101_1 C101_1 1.38(3) .
I1 Ni1 2.6278(5) .
I1 Ni1 2.6389(5) 7_656
Ni1 I1 2.6389(5) 7_656
Ni1 P1 2.2040(10) .
Ni1 P2 2.2244(9) .
Fe1 C1 2.020(3) .
Fe1 C2 2.033(3) .
Fe1 C3 2.058(3) .
Fe1 C4 2.061(3) .
Fe1 C5 2.036(3) .
Fe1 C6 2.035(3) .
Fe1 C7 2.029(3) .
Fe1 C8 2.049(3) .
Fe1 C9 2.059(3) .
Fe1 C10 2.053(3) .
P1 C1 1.797(3) .
P1 C11 1.832(4) .
P1 C17 1.827(3) .
P2 C6 1.821(3) .
P2 C23 1.839(3) .
P2 C29 1.836(3) .
C1 C2 1.440(5) .
C1 C5 1.426(5) .
C2 H2 0.9500 .
C2 C3 1.415(5) .
C3 H3 0.9500 .
C3 C4 1.412(5) .
C4 H4 0.9500 .
C4 C5 1.416(5) .
C5 H5 0.9500 .
C6 C7 1.438(5) .
C6 C10 1.425(5) .
C7 H7 0.9500 .
C7 C8 1.413(5) .
C8 H8 0.9500 .
C8 C9 1.418(5) .
C9 H9 0.9500 .
C9 C10 1.421(5) .
C10 H10 0.9500 .
C11 C12 1.384(5) .
C11 C16 1.396(5) .
C12 H12 0.9500 .
C12 C13 1.393(5) .
C13 H13 0.9500 .
C13 C14 1.385(7) .
C14 H14 0.9500 .
C14 C15 1.379(7) .
C15 H15 0.9500 .
C15 C16 1.388(6) .
C16 H16 0.9500 .
C17 C18 1.395(5) .
C17 C22 1.398(5) .
C18 H18 0.9500 .
C18 C19 1.378(5) .
C19 H19 0.9500 .
C19 C20 1.395(5) .
C20 H20 0.9500 .
C20 C21 1.374(5) .
C21 H21 0.9500 .
C21 C22 1.385(5) .
C22 H22 0.9500 .
C23 C24 1.393(5) .
C23 C28 1.394(5) .
C24 H24 0.9500 .
C24 C25 1.383(5) .
C25 H25 0.9500 .
C25 C26 1.389(5) .
C26 H26 0.9500 .
C26 C27 1.377(5) .
C27 H27 0.9500 .
C27 C28 1.389(5) .
C28 H28 0.9500 .
C29 C30 1.394(5) .
C29 C34 1.395(5) .
C30 H30 0.9500 .
C30 C31 1.387(5) .
C31 H31 0.9500 .
C31 C32 1.377(5) .
C32 H32 0.9500 .
C32 C33 1.373(6) .
C33 H33 0.9500 .
C33 C34 1.392(5) .
C34 H34 0.9500 .

loop_
_geom_torsion_atom_site_label_1
_geom_torsion_atom_site_label_2
_geom_torsion_atom_site_label_3
_geom_torsion_atom_site_label_4
_geom_torsion
C101_1 O101_1 C104_1 C103_1 25(4)
C104_1 C103_1 C102_1 C101_1 -12.9(10)
C104_1 O101_1 C101_1 C102_1 -36(4)
O101_1 C104_1 C103_1 C102_1 -6(2)
C103_1 C102_1 C101_1 O101_1 30(3)
Ni1 P1 C1 Fe1 -50.2(2)
Ni1 P1 C1 C2 36.7(3)
Ni1 P1 C1 C5 -142.3(3)
Ni1 P1 C11 C12 -111.0(3)
Ni1 P1 C11 C16 67.8(3)
Ni1 P1 C17 C18 -164.0(2)
Ni1 P1 C17 C22 12.6(3)
Ni1 P2 C6 Fe1 -17.4(3)
Ni1 P2 C6 C7 71.4(3)
Ni1 P2 C6 C10 -108.5(3)
Ni1 P2 C23 C24 -144.1(3)
Ni1 P2 C23 C28 36.1(3)
Ni1 P2 C29 C30 -149.8(3)
Ni1 P2 C29 C34 28.8(3)
Fe1 C1 C2 C3 -59.9(2)
Fe1 C1 C5 C4 59.7(2)
Fe1 C2 C3 C4 -59.1(2)
Fe1 C3 C4 C5 -58.4(2)
Fe1 C4 C5 C1 -58.5(2)
Fe1 C6 C7 C8 -60.2(2)
Fe1 C6 C10 C9 58.9(2)
Fe1 C7 C8 C9 -59.1(2)
Fe1 C8 C9 C10 -59.3(2)
Fe1 C9 C10 C6 -58.3(2)
P1 C1 C2 Fe1 -118.6(3)
P1 C1 C2 C3 -178.6(2)
P1 C1 C5 Fe1 118.8(3)
P1 C1 C5 C4 178.4(3)
P1 C11 C12 C13 179.3(3)
P1 C11 C16 C15 -179.9(3)
P1 C17 C18 C19 178.1(3)
P1 C17 C22 C21 -178.1(3)
P2 C6 C7 Fe1 -119.6(3)
P2 C6 C7 C8 -179.9(2)
P2 C6 C10 Fe1 120.4(3)
P2 C6 C10 C9 179.3(2)
P2 C23 C24 C25 -179.9(3)
P2 C23 C28 C27 179.2(3)
P2 C29 C30 C31 177.0(3)
P2 C29 C34 C33 -176.9(3)
C1 P1 C11 C12 13.6(3)
C1 P1 C11 C16 -167.7(3)
C1 P1 C17 C18 68.6(3)
C1 P1 C17 C22 -114.8(3)
C1 C2 C3 Fe1 58.7(2)
C1 C2 C3 C4 -0.4(4)
C2 C1 C5 Fe1 -60.4(2)
C2 C1 C5 C4 -0.7(4)
C2 C3 C4 Fe1 58.3(2)
C2 C3 C4 C5 -0.1(4)
C3 C4 C5 Fe1 59.0(2)
C3 C4 C5 C1 0.5(4)
C5 C1 C2 Fe1 60.6(2)
C5 C1 C2 C3 0.7(4)
C6 P2 C23 C24 87.4(3)
C6 P2 C23 C28 -92.4(3)
C6 P2 C29 C30 -17.9(3)
C6 P2 C29 C34 160.7(3)
C6 C7 C8 Fe1 59.6(2)
C6 C7 C8 C9 0.5(4)
C7 C6 C10 Fe1 -59.5(2)
C7 C6 C10 C9 -0.6(4)
C7 C8 C9 Fe1 58.4(2)
C7 C8 C9 C10 -0.9(4)
C8 C9 C10 Fe1 59.2(2)
C8 C9 C10 C6 0.9(4)
C10 C6 C7 Fe1 60.3(2)
C10 C6 C7 C8 0.1(4)
C11 P1 C1 Fe1 -176.1(2)
C11 P1 C1 C2 -89.2(3)
C11 P1 C1 C5 91.7(3)
C11 P1 C17 C18 -36.7(3)
C11 P1 C17 C22 139.9(3)
C11 C12 C13 C14 0.7(6)
C12 C11 C16 C15 -1.1(5)
C12 C13 C14 C15 -1.2(6)
C13 C14 C15 C16 0.6(6)
C14 C15 C16 C11 0.6(6)
C16 C11 C12 C13 0.5(5)
C17 P1 C1 Fe1 78.7(2)
C17 P1 C1 C2 165.5(3)
C17 P1 C1 C5 -13.5(4)
C17 P1 C11 C12 121.5(3)
C17 P1 C11 C16 -59.7(3)
C17 C18 C19 C20 -0.6(6)
C18 C17 C22 C21 -1.4(5)
C18 C19 C20 C21 -0.4(6)
C19 C20 C21 C22 0.4(6)
C20 C21 C22 C17 0.5(5)
C22 C17 C18 C19 1.5(5)
C23 P2 C6 Fe1 106.5(2)
C23 P2 C6 C7 -164.7(3)
C23 P2 C6 C10 15.4(3)
C23 P2 C29 C30 84.8(3)
C23 P2 C29 C34 -96.6(3)
C23 C24 C25 C26 0.4(5)
C24 C23 C28 C27 -0.6(5)
C24 C25 C26 C27 0.0(6)
C25 C26 C27 C28 -0.7(6)
C26 C27 C28 C23 1.0(5)
C28 C23 C24 C25 -0.1(5)
C29 P2 C6 Fe1 -148.1(2)
C29 P2 C6 C7 -59.3(3)
C29 P2 C6 C10 120.8(3)
C29 P2 C23 C24 -15.7(3)
C29 P2 C23 C28 164.5(3)
C29 C30 C31 C32 -0.6(6)
C30 C29 C34 C33 1.8(5)
C30 C31 C32 C33 2.6(6)
C31 C32 C33 C34 -2.5(6)
C32 C33 C34 C29 0.2(6)
C34 C29 C30 C31 -1.6(5)
